data_7133369
loop_
_publ_author_name
'Spielvogel, Kyle D.'
'Campbell, Emily J.'
'Chowdhury, Sabyasachi Roy'
'Benner, Florian'
'Demir, Selvan'
'Hatzis, Gillian P.'
'Petras, Hayley R.'
'Sembukuttiarachchige, Dunya'
'Shepherd, James J.'
'Thomas, Christine M.'
'Vlaisavljevich, Bess'
'Daly, Scott R.'

_publ_section_title
;
 Modulation of Fe-Fe distance and spin in diiron complexes using
 tetradentate ligands with different flanking donors.
;
_journal_issue 64
_journal_name_full 'Chemical communications (Cambridge, England)'
_journal_page_first 8399
_journal_page_last 8402
_journal_paper_doi 10.1039/d4cc02522a
_journal_volume 60
_journal_year 2024
_chemical_formula_moiety 'C44 H48 Fe2 N8, 1.5(C6 H6)'
_chemical_formula_sum 'C53 H57 Fe2 N8'
_chemical_formula_weight 917.76
_space_group_crystal_system monoclinic
_space_group_IT_number 14
_space_group_name_Hall '-P 2ybc'
_space_group_name_H-M_alt 'P 1 21/c 1'
_atom_sites_solution_hydrogens geom
_atom_sites_solution_primary dual
_audit_creation_date 2024-05-22
_audit_creation_method
;
Olex2 1.5
(compiled 2023.03.06 svn.rbb2c1857 for OlexSys, GUI svn.r6748)
;
_audit_update_record
;
2024-05-22 deposited with the CCDC.	2024-07-11 downloaded from the CCDC.
;
_cell_angle_alpha 90
_cell_angle_beta 101.994(5)
_cell_angle_gamma 90
_cell_formula_units_Z 4
_cell_length_a 14.1280(14)
_cell_length_b 17.7302(18)
_cell_length_c 18.8223(18)
_cell_measurement_reflns_used 9903
_cell_measurement_temperature 150(2)
_cell_measurement_theta_max 26.35
_cell_measurement_theta_min 2.212
_cell_volume 4611.9(8)
_computing_molecular_graphics 'Olex2 1.5 (Dolomanov et al., 2009)'
_computing_publication_material 'Olex2 1.5 (Dolomanov et al., 2009)'
_computing_structure_refinement 'SHELXL 2016/4 (Sheldrick, 2015)'
_computing_structure_solution 'SHELXT 2014/5 (Sheldrick, 2014)'
_diffrn_ambient_temperature 150.15
_diffrn_measured_fraction_theta_full 0.999
_diffrn_measured_fraction_theta_max 0.998
_diffrn_measurement_device_type 'Bruker Nonius Kappa Apex II'
_diffrn_measurement_method 'Phi and Omega Scans'
_diffrn_radiation_type MoK\a
_diffrn_radiation_wavelength 0.71073
_diffrn_reflns_av_R_equivalents 0.0261
_diffrn_reflns_av_unetI/netI 0.0192
_diffrn_reflns_Laue_measured_fraction_full 0.999
_diffrn_reflns_Laue_measured_fraction_max 0.998
_diffrn_reflns_limit_h_max 17
_diffrn_reflns_limit_h_min -17
_diffrn_reflns_limit_k_max 22
_diffrn_reflns_limit_k_min -20
_diffrn_reflns_limit_l_max 23
_diffrn_reflns_limit_l_min -23
_diffrn_reflns_number 54010
_diffrn_reflns_point_group_measured_fraction_full 0.999
_diffrn_reflns_point_group_measured_fraction_max 0.998
_diffrn_reflns_theta_full 25.242
_diffrn_reflns_theta_max 26.353
_diffrn_reflns_theta_min 1.474
_exptl_absorpt_coefficient_mu 0.675
_exptl_absorpt_correction_T_max 0.7454
_exptl_absorpt_correction_T_min 0.7132
_exptl_absorpt_correction_type multi-scan
_exptl_absorpt_process_details
;
SADABS-2016/2 (Bruker,2016/2) was used for absorption correction.
wR2(int) was 0.0390 before and 0.0372 after correction.
The Ratio of minimum to maximum transmission is 0.9568.
The \l/2 correction factor is Not present.
;
_exptl_crystal_colour 'dark red'
_exptl_crystal_density_diffrn 1.322
_exptl_crystal_description prism-like
_exptl_crystal_F_000 1932
_exptl_crystal_size_max 0.285
_exptl_crystal_size_mid 0.225
_exptl_crystal_size_min 0.215
_refine_diff_density_max 0.410
_refine_diff_density_min -0.390
_refine_diff_density_rms 0.045
_refine_ls_extinction_method none
_refine_ls_goodness_of_fit_ref 1.040
_refine_ls_hydrogen_treatment constr
_refine_ls_matrix_type full
_refine_ls_number_parameters 576
_refine_ls_number_reflns 9396
_refine_ls_number_restraints 0
_refine_ls_restrained_S_all 1.040
_refine_ls_R_factor_all 0.0353
_refine_ls_R_factor_gt 0.0274
_refine_ls_shift/su_max 0.003
_refine_ls_shift/su_mean 0.000
_refine_ls_structure_factor_coef Fsqd
_refine_ls_weighting_details 'w=1/[\s^2^(Fo^2^)+(0.0342P)^2^+2.0982P] where P=(Fo^2^+2Fc^2^)/3'
_refine_ls_weighting_scheme calc
_refine_ls_wR_factor_gt 0.0691
_refine_ls_wR_factor_ref 0.0731
_reflns_Friedel_coverage 0.000
_reflns_number_gt 8041
_reflns_number_total 9396
_reflns_threshold_expression 'I > 2\s(I)'
_cod_data_source_file d4cc02522a2.cif
_cod_data_source_block dal2019
_cod_depositor_comments 'Adding full bibliography for 7133367--7133370.cif.'
_cod_database_code 7133369
_shelx_shelxl_version_number 2016/4
_shelx_space_group_comment
;
The symmetry employed for this shelxl refinement is uniquely defined
by the following loop, which should always be used as a source of
symmetry information in preference to the above space-group names.
They are only intended as comments.
;
_shelx_estimated_absorpt_t_max 0.868
_shelx_estimated_absorpt_t_min 0.831
_olex2_refinement_description
;
1. Fixed Uiso
 At 1.2 times of:
  All C(H) groups
 At 1.5 times of:
  All C(H,H,H) groups
2.a Aromatic/amide H refined with riding coordinates:
 C26(H26), C16A(H16A), C23A(H23A), C25(H25), C15A(H15A), C3(H3), C26A(H26A),
 C24A(H24A), C6S(H6S), C5A(H5A), C23(H23), C5(H5), C16(H16), C6A(H6A), C4(H4),
 C3A(H3A), C14A(H14A), C25A(H25A), C15(H15), C4A(H4A), C13A(H13A), C6(H6),
 C24(H24), C5S(H5S), C13(H13), C14(H14), C1S(H1S), C8S(H8S), C4S(H4S), C2S(H2S),
  C3S(H3S), C9S(H9S), C7S(H7S)
2.b Idealised Me refined as rotating group:
 C27A(H27A,H27B,H27C), C28A(H28A,H28B,H28C), C27(H27D,H27E,H27F), C18A(H18A,
 H18B,H18C), C17A(H17A,H17B,H17C), C28(H28D,H28E,H28F), C18(H18D,H18E,H18F),
 C17(H17D,H17E,H17F)
;
_olex2_submission_special_instructions 'No special instructions were received'

loop_
_space_group_symop_operation_xyz
'x, y, z'
'-x, y+1/2, -z+1/2'
'-x, -y, -z'
'x, -y-1/2, z-1/2'

loop_
_atom_site_label
_atom_site_type_symbol
_atom_site_fract_x
_atom_site_fract_y
_atom_site_fract_z
_atom_site_U_iso_or_equiv
_atom_site_adp_type
_atom_site_occupancy
_atom_site_site_symmetry_order
_atom_site_calc_flag
_atom_site_refinement_flags_posn
_atom_site_refinement_flags_adp
_atom_site_refinement_flags_occupancy
_atom_site_disorder_assembly
_atom_site_disorder_group
Fe2 Fe 0.71055(2) 0.54339(2) 0.35767(2) 0.01914(6) Uani 1 1 d . . . . .
Fe1 Fe 0.77905(2) 0.67432(2) 0.36978(2) 0.01960(6) Uani 1 1 d . . . . .
N1A N 0.69198(8) 0.63783(7) 0.27170(6) 0.0179(2) Uani 1 1 d . . . . .
N4A N 0.79799(9) 0.43833(7) 0.41722(7) 0.0216(3) Uani 1 1 d . . . . .
N2A N 0.77122(9) 0.49814(7) 0.28259(6) 0.0197(3) Uani 1 1 d . . . . .
N2 N 0.86957(9) 0.68396(7) 0.46495(6) 0.0201(3) Uani 1 1 d . . . . .
N1 N 0.69469(8) 0.61266(7) 0.44375(6) 0.0192(3) Uani 1 1 d . . . . .
N3 N 0.55772(9) 0.52256(7) 0.35470(7) 0.0227(3) Uani 1 1 d . . . . .
N3A N 0.69257(9) 0.77584(7) 0.34139(7) 0.0222(3) Uani 1 1 d . . . . .
N4 N 0.93509(9) 0.69729(7) 0.34136(7) 0.0223(3) Uani 1 1 d . . . . .
C22A C 0.79895(10) 0.38728(9) 0.35671(8) 0.0219(3) Uani 1 1 d . . . . .
C21 C 0.94413(10) 0.73616(8) 0.46738(8) 0.0199(3) Uani 1 1 d . . . . .
C11A C 0.61041(10) 0.68620(8) 0.25154(8) 0.0191(3) Uani 1 1 d . . . . .
C22 C 0.97678(10) 0.74710(9) 0.40136(8) 0.0212(3) Uani 1 1 d . . . . .
C26 C 0.98433(11) 0.78305(8) 0.52621(8) 0.0228(3) Uani 1 1 d . . . . .
H26 H 0.963796 0.777697 0.570904 0.027 Uiso 1 1 calc R U . . .
C21A C 0.78587(10) 0.42050(8) 0.28681(8) 0.0214(3) Uani 1 1 d . . . . .
C12A C 0.60391(10) 0.75188(8) 0.29181(8) 0.0213(3) Uani 1 1 d . . . . .
C16A C 0.53322(11) 0.67082(9) 0.19288(8) 0.0248(3) Uani 1 1 d . . . . .
H16A H 0.537411 0.629017 0.162115 0.030 Uiso 1 1 calc R U . . .
C2A C 0.78292(10) 0.54135(9) 0.22288(8) 0.0199(3) Uani 1 1 d . . . . .
C23A C 0.81325(11) 0.31010(9) 0.36613(10) 0.0296(4) Uani 1 1 d . . . . .
H23A H 0.823615 0.289089 0.413553 0.035 Uiso 1 1 calc R U . . .
C25 C 1.05364(12) 0.83716(9) 0.52018(9) 0.0280(4) Uani 1 1 d . . . . .
H25 H 1.080259 0.867666 0.560930 0.034 Uiso 1 1 calc R U . . .
C2 C 0.84724(10) 0.64893(8) 0.52564(8) 0.0194(3) Uani 1 1 d . . . . .
C1A C 0.73587(10) 0.61265(8) 0.21471(7) 0.0188(3) Uani 1 1 d . . . . .
C15A C 0.45108(11) 0.71587(10) 0.17935(9) 0.0317(4) Uani 1 1 d . . . . .
H15A H 0.399776 0.704569 0.139491 0.038 Uiso 1 1 calc R U . . .
C1 C 0.75535(10) 0.61265(8) 0.51480(8) 0.0200(3) Uani 1 1 d . . . . .
C3 C 0.90963(11) 0.64094(9) 0.59421(8) 0.0235(3) Uani 1 1 d . . . . .
H3 H 0.972311 0.662873 0.602313 0.028 Uiso 1 1 calc R U . . .
C26A C 0.78092(11) 0.37124(10) 0.22737(9) 0.0290(4) Uani 1 1 d . . . . .
H26A H 0.768260 0.391099 0.179445 0.035 Uiso 1 1 calc R U . . .
C27A C 0.89630(11) 0.47075(9) 0.44238(9) 0.0254(3) Uani 1 1 d . . . . .
H27A H 0.919161 0.491709 0.400784 0.038 Uiso 1 1 calc R U . . .
H27B H 0.940763 0.431097 0.465125 0.038 Uiso 1 1 calc R U . . .
H27C H 0.893783 0.510815 0.477806 0.038 Uiso 1 1 calc R U . . .
C24A C 0.81251(12) 0.26329(10) 0.30661(11) 0.0365(4) Uani 1 1 d . . . . .
H24A H 0.824426 0.210768 0.313317 0.044 Uiso 1 1 calc R U . . .
C6S C 0.77638(13) 0.99841(10) 0.43096(10) 0.0344(4) Uani 1 1 d . . . . .
H6S H 0.757333 0.983284 0.474345 0.041 Uiso 1 1 calc R U . . .
C5A C 0.79671(11) 0.63577(11) 0.10491(8) 0.0304(4) Uani 1 1 d . . . . .
H5A H 0.798303 0.666108 0.063575 0.037 Uiso 1 1 calc R U . . .
C11 C 0.59527(10) 0.62694(9) 0.44075(8) 0.0210(3) Uani 1 1 d . . . . .
C23 C 1.04492(11) 0.80208(9) 0.39607(9) 0.0277(3) Uani 1 1 d . . . . .
H23 H 1.064970 0.809125 0.351373 0.033 Uiso 1 1 calc R U . . .
C5 C 0.79022(13) 0.56938(10) 0.63998(8) 0.0311(4) Uani 1 1 d . . . . .
H5 H 0.770132 0.544061 0.678807 0.037 Uiso 1 1 calc R U . . .
C16 C 0.56218(12) 0.68061(9) 0.48516(9) 0.0276(3) Uani 1 1 d . . . . .
H16 H 0.607243 0.704325 0.523069 0.033 Uiso 1 1 calc R U . . .
C6A C 0.74040(11) 0.65731(9) 0.15406(8) 0.0245(3) Uani 1 1 d . . . . .
H6A H 0.704536 0.702968 0.146352 0.029 Uiso 1 1 calc R U . . .
C28A C 0.77128(13) 0.40081(10) 0.48054(9) 0.0337(4) Uani 1 1 d . . . . .
H28A H 0.762280 0.438930 0.516251 0.051 Uiso 1 1 calc R U . . .
H28B H 0.822941 0.366032 0.502693 0.051 Uiso 1 1 calc R U . . .
H28C H 0.710926 0.372631 0.464572 0.051 Uiso 1 1 calc R U . . .
C4 C 0.88115(12) 0.60156(9) 0.65020(8) 0.0295(4) Uani 1 1 d . . . . .
H4 H 0.924582 0.596756 0.695835 0.035 Uiso 1 1 calc R U . . .
C3A C 0.84357(11) 0.52313(10) 0.17469(8) 0.0262(3) Uani 1 1 d . . . . .
H3A H 0.880594 0.478014 0.181985 0.031 Uiso 1 1 calc R U . . .
C14A C 0.44317(12) 0.77715(10) 0.22340(10) 0.0347(4) Uani 1 1 d . . . . .
H14A H 0.385426 0.806197 0.215528 0.042 Uiso 1 1 calc R U . . .
C27 C 0.98629(11) 0.62364(9) 0.35263(9) 0.0269(3) Uani 1 1 d . . . . .
H27D H 0.985141 0.604642 0.401341 0.040 Uiso 1 1 calc R U . . .
H27E H 1.053513 0.630285 0.347776 0.040 Uiso 1 1 calc R U . . .
H27F H 0.953956 0.587440 0.316214 0.040 Uiso 1 1 calc R U . . .
C25A C 0.79428(12) 0.29405(10) 0.23779(11) 0.0356(4) Uani 1 1 d . . . . .
H25A H 0.790798 0.261981 0.196899 0.043 Uiso 1 1 calc R U . . .
C15 C 0.46490(13) 0.69941(10) 0.47450(10) 0.0342(4) Uani 1 1 d . . . . .
H15 H 0.444430 0.736446 0.504544 0.041 Uiso 1 1 calc R U . . .
C18A C 0.67719(14) 0.81684(10) 0.40633(9) 0.0328(4) Uani 1 1 d . . . . .
H18A H 0.634531 0.787305 0.430592 0.049 Uiso 1 1 calc R U . . .
H18B H 0.647287 0.865833 0.391723 0.049 Uiso 1 1 calc R U . . .
H18C H 0.739535 0.824587 0.439760 0.049 Uiso 1 1 calc R U . . .
C12 C 0.52449(10) 0.58816(9) 0.38999(8) 0.0223(3) Uani 1 1 d . . . . .
C4A C 0.85028(12) 0.56996(11) 0.11661(8) 0.0317(4) Uani 1 1 d . . . . .
H4A H 0.891824 0.556684 0.084869 0.038 Uiso 1 1 calc R U . . .
C17A C 0.74616(12) 0.82610(9) 0.30006(9) 0.0281(3) Uani 1 1 d . . . . .
H17A H 0.809393 0.838646 0.330305 0.042 Uiso 1 1 calc R U . . .
H17B H 0.709024 0.872504 0.286698 0.042 Uiso 1 1 calc R U . . .
H17C H 0.755313 0.800242 0.255962 0.042 Uiso 1 1 calc R U . . .
C13A C 0.52037(12) 0.79563(9) 0.27906(10) 0.0299(4) Uani 1 1 d . . . . .
H13A H 0.516222 0.838393 0.308667 0.036 Uiso 1 1 calc R U . . .
C6 C 0.72857(12) 0.57449(10) 0.57230(8) 0.0271(3) Uani 1 1 d . . . . .
H6 H 0.666614 0.551411 0.565021 0.033 Uiso 1 1 calc R U . . .
C24 C 1.08422(12) 0.84704(9) 0.45561(10) 0.0312(4) Uani 1 1 d . . . . .
H24 H 1.131514 0.884102 0.451895 0.037 Uiso 1 1 calc R U . . .
C28 C 0.94448(12) 0.72559(11) 0.26921(8) 0.0313(4) Uani 1 1 d . . . . .
H28D H 0.908963 0.692270 0.231335 0.047 Uiso 1 1 calc R U . . .
H28E H 1.012958 0.726567 0.266401 0.047 Uiso 1 1 calc R U . . .
H28F H 0.917729 0.776688 0.262099 0.047 Uiso 1 1 calc R U . . .
C5S C 0.71664(14) 1.04491(11) 0.38279(11) 0.0416(5) Uani 1 1 d . . . . .
H5S H 0.656838 1.061113 0.393132 0.050 Uiso 1 1 calc R U . . .
C13 C 0.42725(11) 0.60770(10) 0.37943(9) 0.0310(4) Uani 1 1 d . . . . .
H13 H 0.380912 0.581922 0.343922 0.037 Uiso 1 1 calc R U . . .
C14 C 0.39737(12) 0.66476(11) 0.42052(10) 0.0366(4) Uani 1 1 d . . . . .
H14 H 0.331405 0.679771 0.411645 0.044 Uiso 1 1 calc R U . . .
C18 C 0.50325(13) 0.50760(10) 0.27993(9) 0.0332(4) Uani 1 1 d . . . . .
H18D H 0.496496 0.554556 0.251860 0.050 Uiso 1 1 calc R U . . .
H18E H 0.438957 0.487952 0.281719 0.050 Uiso 1 1 calc R U . . .
H18F H 0.538270 0.470391 0.256732 0.050 Uiso 1 1 calc R U . . .
C1S C 0.86289(13) 0.97353(10) 0.41748(11) 0.0369(4) Uani 1 1 d . . . . .
H1S H 0.903197 0.941309 0.451165 0.044 Uiso 1 1 calc R U . . .
C17 C 0.54953(12) 0.45475(10) 0.39969(10) 0.0318(4) Uani 1 1 d . . . . .
H17D H 0.576792 0.410964 0.379262 0.048 Uiso 1 1 calc R U . . .
H17E H 0.481249 0.445290 0.399892 0.048 Uiso 1 1 calc R U . . .
H17F H 0.585174 0.463368 0.449521 0.048 Uiso 1 1 calc R U . . .
C8S C 0.45946(16) 0.93813(14) 0.46038(11) 0.0510(5) Uani 1 1 d . . . . .
H8S H 0.431679 0.895530 0.433224 0.061 Uiso 1 1 calc R U . . .
C4S C 0.74235(17) 1.06772(12) 0.32090(11) 0.0482(5) Uani 1 1 d . . . . .
H4S H 0.700671 1.099877 0.288067 0.058 Uiso 1 1 calc R U . . .
C2S C 0.89090(16) 0.99560(12) 0.35473(13) 0.0506(6) Uani 1 1 d . . . . .
H2S H 0.950450 0.978622 0.344528 0.061 Uiso 1 1 calc R U . . .
C3S C 0.8291(2) 1.04436(12) 0.30528(11) 0.0598(7) Uani 1 1 d . . . . .
H3S H 0.847501 1.060627 0.261986 0.072 Uiso 1 1 calc R U . . .
C9S C 0.41841(15) 1.00829(14) 0.44551(11) 0.0495(5) Uani 1 1 d . . . . .
H9S H 0.362363 1.014079 0.408055 0.059 Uiso 1 1 calc R U . . .
C7S C 0.54131(16) 0.92961(13) 0.51494(11) 0.0495(5) Uani 1 1 d . . . . .
H7S H 0.569706 0.881206 0.525169 0.059 Uiso 1 1 calc R U . . .

loop_
_atom_site_aniso_label
_atom_site_aniso_U_11
_atom_site_aniso_U_22
_atom_site_aniso_U_33
_atom_site_aniso_U_23
_atom_site_aniso_U_13
_atom_site_aniso_U_12
Fe2 0.01512(11) 0.02543(12) 0.01796(11) -0.00300(8) 0.00591(8) -0.00131(8)
Fe1 0.01785(11) 0.02174(12) 0.01719(11) -0.00013(8) -0.00103(8) -0.00135(8)
N1A 0.0169(6) 0.0211(6) 0.0152(6) 0.0005(5) 0.0019(5) -0.0001(5)
N4A 0.0176(6) 0.0236(7) 0.0238(6) 0.0028(5) 0.0048(5) 0.0009(5)
N2A 0.0200(6) 0.0207(6) 0.0190(6) -0.0013(5) 0.0059(5) 0.0005(5)
N2 0.0172(6) 0.0260(7) 0.0167(6) -0.0004(5) 0.0025(5) -0.0034(5)
N1 0.0153(6) 0.0259(7) 0.0174(6) 0.0011(5) 0.0059(5) -0.0004(5)
N3 0.0185(6) 0.0269(7) 0.0228(7) 0.0032(5) 0.0045(5) -0.0035(5)
N3A 0.0259(7) 0.0196(6) 0.0209(6) -0.0002(5) 0.0042(5) -0.0024(5)
N4 0.0198(6) 0.0278(7) 0.0188(6) -0.0012(5) 0.0031(5) -0.0055(5)
C22A 0.0116(6) 0.0217(8) 0.0315(8) -0.0009(6) 0.0026(6) -0.0008(6)
C21 0.0146(7) 0.0206(7) 0.0227(7) -0.0003(6) 0.0001(6) 0.0011(6)
C11A 0.0167(7) 0.0210(7) 0.0198(7) 0.0061(6) 0.0040(5) -0.0019(6)
C22 0.0169(7) 0.0240(8) 0.0218(7) -0.0016(6) 0.0017(6) -0.0009(6)
C26 0.0228(8) 0.0214(8) 0.0228(7) -0.0028(6) 0.0015(6) 0.0042(6)
C21A 0.0134(7) 0.0220(8) 0.0291(8) -0.0048(6) 0.0053(6) -0.0012(6)
C12A 0.0212(7) 0.0201(7) 0.0224(7) 0.0043(6) 0.0043(6) -0.0023(6)
C16A 0.0220(8) 0.0258(8) 0.0247(8) 0.0038(6) 0.0003(6) -0.0046(6)
C2A 0.0162(7) 0.0279(8) 0.0153(7) -0.0036(6) 0.0023(5) -0.0047(6)
C23A 0.0162(7) 0.0240(8) 0.0470(10) 0.0033(7) 0.0030(7) 0.0003(6)
C25 0.0266(8) 0.0216(8) 0.0321(9) -0.0071(7) -0.0023(7) -0.0005(6)
C2 0.0214(7) 0.0199(7) 0.0172(7) -0.0020(6) 0.0050(6) 0.0044(6)
C1A 0.0156(7) 0.0254(8) 0.0143(7) -0.0020(6) 0.0007(5) -0.0058(6)
C15A 0.0197(8) 0.0357(10) 0.0355(9) 0.0119(8) -0.0039(7) -0.0042(7)
C1 0.0215(7) 0.0228(8) 0.0168(7) -0.0009(6) 0.0065(6) 0.0032(6)
C3 0.0245(8) 0.0236(8) 0.0209(7) -0.0034(6) 0.0014(6) 0.0044(6)
C26A 0.0233(8) 0.0300(9) 0.0343(9) -0.0090(7) 0.0075(7) -0.0030(7)
C27A 0.0197(8) 0.0263(8) 0.0283(8) -0.0031(6) 0.0004(6) 0.0005(6)
C24A 0.0232(8) 0.0191(8) 0.0669(13) -0.0057(8) 0.0085(8) -0.0003(7)
C6S 0.0404(10) 0.0256(9) 0.0357(9) -0.0015(7) 0.0046(8) -0.0073(7)
C5A 0.0247(8) 0.0514(11) 0.0145(7) 0.0042(7) 0.0023(6) -0.0107(8)
C11 0.0194(7) 0.0239(8) 0.0218(7) 0.0080(6) 0.0093(6) 0.0015(6)
C23 0.0233(8) 0.0293(9) 0.0312(9) 0.0004(7) 0.0072(6) -0.0058(7)
C5 0.0426(10) 0.0349(9) 0.0183(8) 0.0042(7) 0.0120(7) 0.0044(8)
C16 0.0301(8) 0.0279(9) 0.0281(8) 0.0046(7) 0.0139(7) 0.0019(7)
C6A 0.0216(7) 0.0320(9) 0.0181(7) 0.0031(6) -0.0001(6) -0.0061(6)
C28A 0.0346(9) 0.0361(10) 0.0319(9) 0.0131(8) 0.0103(7) 0.0055(8)
C4 0.0394(9) 0.0303(9) 0.0167(7) -0.0007(6) 0.0007(6) 0.0081(7)
C3A 0.0210(8) 0.0366(9) 0.0221(8) -0.0060(7) 0.0068(6) -0.0013(7)
C14A 0.0211(8) 0.0322(10) 0.0495(11) 0.0122(8) 0.0043(7) 0.0050(7)
C27 0.0226(8) 0.0299(9) 0.0279(8) -0.0070(7) 0.0048(6) -0.0043(6)
C25A 0.0256(9) 0.0291(9) 0.0536(12) -0.0187(8) 0.0113(8) -0.0046(7)
C15 0.0361(10) 0.0340(10) 0.0392(10) 0.0105(8) 0.0232(8) 0.0117(8)
C18A 0.0478(11) 0.0247(9) 0.0279(9) -0.0051(7) 0.0124(8) -0.0051(7)
C12 0.0187(7) 0.0274(8) 0.0224(7) 0.0083(6) 0.0079(6) 0.0007(6)
C4A 0.0243(8) 0.0557(11) 0.0168(7) -0.0061(7) 0.0084(6) -0.0066(8)
C17A 0.0278(8) 0.0286(9) 0.0280(8) 0.0008(7) 0.0062(7) -0.0063(7)
C13A 0.0291(9) 0.0226(8) 0.0392(9) 0.0039(7) 0.0097(7) 0.0040(7)
C6 0.0279(8) 0.0324(9) 0.0236(8) 0.0027(7) 0.0111(6) -0.0002(7)
C24 0.0265(8) 0.0243(8) 0.0414(10) -0.0032(7) 0.0038(7) -0.0093(7)
C28 0.0252(8) 0.0486(11) 0.0204(8) 0.0016(7) 0.0057(6) -0.0111(7)
C5S 0.0382(10) 0.0309(10) 0.0506(12) -0.0024(9) -0.0028(9) -0.0039(8)
C13 0.0198(8) 0.0427(10) 0.0307(9) 0.0120(7) 0.0056(6) 0.0007(7)
C14 0.0230(8) 0.0478(11) 0.0429(10) 0.0191(9) 0.0158(7) 0.0133(8)
C18 0.0315(9) 0.0333(9) 0.0306(9) 0.0006(7) -0.0032(7) -0.0103(7)
C1S 0.0375(10) 0.0262(9) 0.0437(11) -0.0058(8) 0.0006(8) -0.0036(7)
C17 0.0290(9) 0.0303(9) 0.0388(10) 0.0115(7) 0.0131(7) 0.0035(7)
C8S 0.0520(13) 0.0568(14) 0.0428(12) 0.0016(10) 0.0067(10) 0.0069(10)
C4S 0.0617(14) 0.0343(11) 0.0399(11) 0.0006(9) -0.0098(10) -0.0135(10)
C2S 0.0485(12) 0.0429(12) 0.0658(14) -0.0325(11) 0.0243(11) -0.0224(10)
C3S 0.110(2) 0.0442(13) 0.0269(10) -0.0131(9) 0.0184(12) -0.0488(14)
C9S 0.0391(11) 0.0689(15) 0.0375(11) 0.0099(10) 0.0014(8) 0.0141(10)
C7S 0.0523(13) 0.0559(13) 0.0413(11) 0.0107(10) 0.0117(9) 0.0214(11)

loop_
_atom_type_symbol
_atom_type_description
_atom_type_scat_dispersion_real
_atom_type_scat_dispersion_imag
_atom_type_scat_source
C C 0.0033 0.0016 'International Tables Vol C Tables 4.2.6.8 and 6.1.1.4'
H H 0.0000 0.0000 'International Tables Vol C Tables 4.2.6.8 and 6.1.1.4'
Fe Fe 0.3463 0.8444 'International Tables Vol C Tables 4.2.6.8 and 6.1.1.4'
N N 0.0061 0.0033 'International Tables Vol C Tables 4.2.6.8 and 6.1.1.4'

loop_
_geom_angle_atom_site_label_1
_geom_angle_atom_site_label_2
_geom_angle_atom_site_label_3
_geom_angle
_geom_angle_site_symmetry_1
_geom_angle_site_symmetry_3
_geom_angle_publ_flag
N1A Fe2 Fe1 51.45(3) . . ?
N1A Fe2 N4A 150.50(4) . . ?
N4A Fe2 Fe1 121.91(3) . . ?
N2A Fe2 Fe1 103.01(4) . . ?
N2A Fe2 N1A 78.18(5) . . ?
N2A Fe2 N4A 76.04(5) . . ?
N2A Fe2 N1 158.74(5) . . ?
N2A Fe2 N3 119.28(5) . . ?
N1 Fe2 Fe1 59.00(3) . . ?
N1 Fe2 N1A 95.90(5) . . ?
N1 Fe2 N4A 102.96(5) . . ?
N1 Fe2 N3 81.59(5) . . ?
N3 Fe2 Fe1 121.38(4) . . ?
N3 Fe2 N1A 97.89(4) . . ?
N3 Fe2 N4A 107.08(5) . . ?
N1A Fe1 Fe2 59.30(3) . . ?
N1A Fe1 N1 95.95(5) . . ?
N1A Fe1 N3A 80.94(5) . . ?
N1A Fe1 N4 104.67(4) . . ?
N2 Fe1 Fe2 109.06(4) . . ?
N2 Fe1 N1A 166.79(5) . . ?
N2 Fe1 N1 79.11(5) . . ?
N2 Fe1 N3A 111.99(5) . . ?
N2 Fe1 N4 74.78(5) . . ?
N1 Fe1 Fe2 51.20(3) . . ?
N1 Fe1 N4 146.28(4) . . ?
N3A Fe1 Fe2 123.81(3) . . ?
N3A Fe1 N1 101.97(5) . . ?
N3A Fe1 N4 107.36(5) . . ?
N4 Fe1 Fe2 119.35(3) . . ?
Fe1 N1A Fe2 69.25(3) . . ?
C11A N1A Fe2 126.34(9) . . ?
C11A N1A Fe1 110.07(9) . . ?
C1A N1A Fe2 107.36(9) . . ?
C1A N1A Fe1 119.63(9) . . ?
C1A N1A C11A 116.42(11) . . ?
C22A N4A Fe2 101.89(9) . . ?
C22A N4A C27A 109.22(11) . . ?
C22A N4A C28A 113.29(13) . . ?
C27A N4A Fe2 101.90(9) . . ?
C28A N4A Fe2 122.41(10) . . ?
C28A N4A C27A 107.15(12) . . ?
C21A N2A Fe2 116.34(9) . . ?
C21A N2A C2A 123.14(12) . . ?
C2A N2A Fe2 119.70(10) . . ?
C21 N2 Fe1 115.33(9) . . ?
C2 N2 Fe1 119.32(9) . . ?
C2 N2 C21 124.53(12) . . ?
Fe2 N1 Fe1 69.80(4) . . ?
C1 N1 Fe2 125.93(9) . . ?
C1 N1 Fe1 106.38(8) . . ?
C11 N1 Fe2 109.91(9) . . ?
C11 N1 Fe1 121.83(9) . . ?
C11 N1 C1 115.70(11) . . ?
C12 N3 Fe2 105.25(9) . . ?
C12 N3 C18 114.91(13) . . ?
C12 N3 C17 108.26(12) . . ?
C18 N3 Fe2 111.78(10) . . ?
C18 N3 C17 108.02(13) . . ?
C17 N3 Fe2 108.41(9) . . ?
C12A N3A Fe1 106.21(9) . . ?
C12A N3A C18A 114.69(13) . . ?
C12A N3A C17A 107.56(12) . . ?
C18A N3A Fe1 112.04(10) . . ?
C18A N3A C17A 108.43(12) . . ?
C17A N3A Fe1 107.61(9) . . ?
C22 N4 Fe1 99.87(8) . . ?
C22 N4 C27 108.38(12) . . ?
C22 N4 C28 114.00(12) . . ?
C27 N4 Fe1 105.09(9) . . ?
C28 N4 Fe1 121.46(9) . . ?
C28 N4 C27 107.17(13) . . ?
C21A C22A N4A 116.53(13) . . ?
C23A C22A N4A 122.47(14) . . ?
C23A C22A C21A 121.00(15) . . ?
N2 C21 C22 116.13(13) . . ?
N2 C21 C26 126.60(14) . . ?
C26 C21 C22 117.05(13) . . ?
C12A C11A N1A 119.76(13) . . ?
C12A C11A C16A 117.22(13) . . ?
C16A C11A N1A 123.01(14) . . ?
C21 C22 N4 116.16(13) . . ?
C23 C22 N4 122.98(14) . . ?
C23 C22 C21 120.87(14) . . ?
C21 C26 H26 119.4 . . ?
C25 C26 C21 121.26(15) . . ?
C25 C26 H26 119.4 . . ?
N2A C21A C22A 116.92(13) . . ?
N2A C21A C26A 125.83(14) . . ?
C26A C21A C22A 117.03(14) . . ?
C11A C12A N3A 116.28(13) . . ?
C13A C12A N3A 122.16(14) . . ?
C13A C12A C11A 121.21(14) . . ?
C11A C16A H16A 119.5 . . ?
C15A C16A C11A 120.94(15) . . ?
C15A C16A H16A 119.5 . . ?
N2A C2A C1A 116.33(12) . . ?
N2A C2A C3A 125.54(14) . . ?
C3A C2A C1A 117.88(14) . . ?
C22A C23A H23A 119.7 . . ?
C22A C23A C24A 120.52(17) . . ?
C24A C23A H23A 119.7 . . ?
C26 C25 H25 119.6 . . ?
C24 C25 C26 120.82(15) . . ?
C24 C25 H25 119.6 . . ?
N2 C2 C1 116.02(12) . . ?
N2 C2 C3 126.17(13) . . ?
C3 C2 C1 117.59(13) . . ?
N1A C1A C2A 117.79(12) . . ?
C6A C1A N1A 122.64(14) . . ?
C6A C1A C2A 119.40(13) . . ?
C16A C15A H15A 119.7 . . ?
C14A C15A C16A 120.66(15) . . ?
C14A C15A H15A 119.7 . . ?
C2 C1 N1 119.00(12) . . ?
C6 C1 N1 121.29(13) . . ?
C6 C1 C2 119.62(13) . . ?
C2 C3 H3 119.4 . . ?
C4 C3 C2 121.28(15) . . ?
C4 C3 H3 119.4 . . ?
C21A C26A H26A 119.5 . . ?
C25A C26A C21A 121.01(17) . . ?
C25A C26A H26A 119.5 . . ?
N4A C27A H27A 109.5 . . ?
N4A C27A H27B 109.5 . . ?
N4A C27A H27C 109.5 . . ?
H27A C27A H27B 109.5 . . ?
H27A C27A H27C 109.5 . . ?
H27B C27A H27C 109.5 . . ?
C23A C24A H24A 120.4 . . ?
C25A C24A C23A 119.24(16) . . ?
C25A C24A H24A 120.4 . . ?
C5S C6S H6S 119.4 . . ?
C1S C6S H6S 119.4 . . ?
C1S C6S C5S 121.24(18) . . ?
C6A C5A H5A 120.2 . . ?
C4A C5A H5A 120.2 . . ?
C4A C5A C6A 119.65(15) . . ?
C16 C11 N1 123.05(14) . . ?
C16 C11 C12 117.08(14) . . ?
C12 C11 N1 119.83(13) . . ?
C22 C23 H23 119.7 . . ?
C22 C23 C24 120.69(15) . . ?
C24 C23 H23 119.7 . . ?
C4 C5 H5 120.4 . . ?
C4 C5 C6 119.24(15) . . ?
C6 C5 H5 120.4 . . ?
C11 C16 H16 119.4 . . ?
C15 C16 C11 121.15(16) . . ?
C15 C16 H16 119.4 . . ?
C1A C6A H6A 119.5 . . ?
C5A C6A C1A 121.00(16) . . ?
C5A C6A H6A 119.5 . . ?
N4A C28A H28A 109.5 . . ?
N4A C28A H28B 109.5 . . ?
N4A C28A H28C 109.5 . . ?
H28A C28A H28B 109.5 . . ?
H28A C28A H28C 109.5 . . ?
H28B C28A H28C 109.5 . . ?
C3 C4 H4 119.7 . . ?
C5 C4 C3 120.56(15) . . ?
C5 C4 H4 119.7 . . ?
C2A C3A H3A 119.4 . . ?
C4A C3A C2A 121.26(16) . . ?
C4A C3A H3A 119.4 . . ?
C15A C14A H14A 120.4 . . ?
C15A C14A C13A 119.29(15) . . ?
C13A C14A H14A 120.4 . . ?
N4 C27 H27D 109.5 . . ?
N4 C27 H27E 109.5 . . ?
N4 C27 H27F 109.5 . . ?
H27D C27 H27E 109.5 . . ?
H27D C27 H27F 109.5 . . ?
H27E C27 H27F 109.5 . . ?
C26A C25A H25A 119.5 . . ?
C24A C25A C26A 121.02(16) . . ?
C24A C25A H25A 119.5 . . ?
C16 C15 H15 119.7 . . ?
C14 C15 C16 120.68(16) . . ?
C14 C15 H15 119.7 . . ?
N3A C18A H18A 109.5 . . ?
N3A C18A H18B 109.5 . . ?
N3A C18A H18C 109.5 . . ?
H18A C18A H18B 109.5 . . ?
H18A C18A H18C 109.5 . . ?
H18B C18A H18C 109.5 . . ?
C11 C12 N3 116.47(13) . . ?
C13 C12 N3 122.24(14) . . ?
C13 C12 C11 121.05(15) . . ?
C5A C4A C3A 120.26(15) . . ?
C5A C4A H4A 119.9 . . ?
C3A C4A H4A 119.9 . . ?
N3A C17A H17A 109.5 . . ?
N3A C17A H17B 109.5 . . ?
N3A C17A H17C 109.5 . . ?
H17A C17A H17B 109.5 . . ?
H17A C17A H17C 109.5 . . ?
H17B C17A H17C 109.5 . . ?
C12A C13A H13A 119.8 . . ?
C14A C13A C12A 120.33(16) . . ?
C14A C13A H13A 119.8 . . ?
C1 C6 H6 119.2 . . ?
C5 C6 C1 121.61(15) . . ?
C5 C6 H6 119.2 . . ?
C25 C24 C23 119.30(15) . . ?
C25 C24 H24 120.4 . . ?
C23 C24 H24 120.4 . . ?
N4 C28 H28D 109.5 . . ?
N4 C28 H28E 109.5 . . ?
N4 C28 H28F 109.5 . . ?
H28D C28 H28E 109.5 . . ?
H28D C28 H28F 109.5 . . ?
H28E C28 H28F 109.5 . . ?
C6S C5S H5S 119.7 . . ?
C4S C5S C6S 120.6(2) . . ?
C4S C5S H5S 119.7 . . ?
C12 C13 H13 119.8 . . ?
C12 C13 C14 120.45(16) . . ?
C14 C13 H13 119.8 . . ?
C15 C14 C13 119.22(15) . . ?
C15 C14 H14 120.4 . . ?
C13 C14 H14 120.4 . . ?
N3 C18 H18D 109.5 . . ?
N3 C18 H18E 109.5 . . ?
N3 C18 H18F 109.5 . . ?
H18D C18 H18E 109.5 . . ?
H18D C18 H18F 109.5 . . ?
H18E C18 H18F 109.5 . . ?
C6S C1S H1S 120.2 . . ?
C6S C1S C2S 119.52(19) . . ?
C2S C1S H1S 120.2 . . ?
N3 C17 H17D 109.5 . . ?
N3 C17 H17E 109.5 . . ?
N3 C17 H17F 109.5 . . ?
H17D C17 H17E 109.5 . . ?
H17D C17 H17F 109.5 . . ?
H17E C17 H17F 109.5 . . ?
C9S C8S H8S 120.0 . . ?
C9S C8S C7S 120.0(2) . . ?
C7S C8S H8S 120.0 . . ?
C5S C4S H4S 119.9 . . ?
C5S C4S C3S 120.2(2) . . ?
C3S C4S H4S 119.9 . . ?
C1S C2S H2S 120.5 . . ?
C1S C2S C3S 119.0(2) . . ?
C3S C2S H2S 120.5 . . ?
C4S C3S C2S 119.46(19) . . ?
C4S C3S H3S 120.3 . . ?
C2S C3S H3S 120.3 . . ?
C8S C9S H9S 120.0 . . ?
C8S C9S C7S 120.07(19) . 3_676 ?
C7S C9S H9S 120.0 3_676 . ?
C8S C7S H7S 120.1 . . ?
C9S C7S C8S 119.9(2) 3_676 . ?
C9S C7S H7S 120.1 3_676 . ?

loop_
_geom_bond_atom_site_label_1
_geom_bond_atom_site_label_2
_geom_bond_distance
_geom_bond_site_symmetry_2
_geom_bond_publ_flag
Fe2 Fe1 2.5072(4) . ?
Fe2 N1A 2.3053(12) . ?
Fe2 N4A 2.3825(13) . ?
Fe2 N2A 1.9694(12) . ?
Fe2 N1 2.0820(12) . ?
Fe2 N3 2.1798(12) . ?
Fe1 N1A 2.0967(12) . ?
Fe1 N2 1.9802(12) . ?
Fe1 N1 2.2899(12) . ?
Fe1 N3A 2.1786(13) . ?
Fe1 N4 2.4088(13) . ?
N1A C11A 1.4234(18) . ?
N1A C1A 1.4181(18) . ?
N4A C22A 1.457(2) . ?
N4A C27A 1.4868(19) . ?
N4A C28A 1.481(2) . ?
N2A C21A 1.392(2) . ?
N2A C2A 1.3981(19) . ?
N2 C21 1.3959(19) . ?
N2 C2 1.3928(19) . ?
N1 C1 1.4306(18) . ?
N1 C11 1.4168(18) . ?
N3 C12 1.464(2) . ?
N3 C18 1.481(2) . ?
N3 C17 1.489(2) . ?
N3A C12A 1.4611(19) . ?
N3A C18A 1.476(2) . ?
N3A C17A 1.489(2) . ?
N4 C22 1.4580(19) . ?
N4 C27 1.486(2) . ?
N4 C28 1.4794(19) . ?
C22A C21A 1.418(2) . ?
C22A C23A 1.389(2) . ?
C21 C22 1.426(2) . ?
C21 C26 1.407(2) . ?
C11A C12A 1.403(2) . ?
C11A C16A 1.408(2) . ?
C22 C23 1.388(2) . ?
C26 H26 0.9500 . ?
C26 C25 1.392(2) . ?
C21A C26A 1.410(2) . ?
C12A C13A 1.391(2) . ?
C16A H16A 0.9500 . ?
C16A C15A 1.388(2) . ?
C2A C1A 1.422(2) . ?
C2A C3A 1.409(2) . ?
C23A H23A 0.9500 . ?
C23A C24A 1.393(3) . ?
C25 H25 0.9500 . ?
C25 C24 1.383(2) . ?
C2 C1 1.425(2) . ?
C2 C3 1.411(2) . ?
C1A C6A 1.402(2) . ?
C15A H15A 0.9500 . ?
C15A C14A 1.385(3) . ?
C1 C6 1.394(2) . ?
C3 H3 0.9500 . ?
C3 C4 1.392(2) . ?
C26A H26A 0.9500 . ?
C26A C25A 1.390(3) . ?
C27A H27A 0.9800 . ?
C27A H27B 0.9800 . ?
C27A H27C 0.9800 . ?
C24A H24A 0.9500 . ?
C24A C25A 1.379(3) . ?
C6S H6S 0.9500 . ?
C6S C5S 1.377(3) . ?
C6S C1S 1.372(3) . ?
C5A H5A 0.9500 . ?
C5A C6A 1.393(2) . ?
C5A C4A 1.383(3) . ?
C11 C16 1.409(2) . ?
C11 C12 1.410(2) . ?
C23 H23 0.9500 . ?
C23 C24 1.393(2) . ?
C5 H5 0.9500 . ?
C5 C4 1.382(2) . ?
C5 C6 1.389(2) . ?
C16 H16 0.9500 . ?
C16 C15 1.388(2) . ?
C6A H6A 0.9500 . ?
C28A H28A 0.9800 . ?
C28A H28B 0.9800 . ?
C28A H28C 0.9800 . ?
C4 H4 0.9500 . ?
C3A H3A 0.9500 . ?
C3A C4A 1.392(2) . ?
C14A H14A 0.9500 . ?
C14A C13A 1.385(2) . ?
C27 H27D 0.9800 . ?
C27 H27E 0.9800 . ?
C27 H27F 0.9800 . ?
C25A H25A 0.9500 . ?
C15 H15 0.9500 . ?
C15 C14 1.385(3) . ?
C18A H18A 0.9800 . ?
C18A H18B 0.9800 . ?
C18A H18C 0.9800 . ?
C12 C13 1.390(2) . ?
C4A H4A 0.9500 . ?
C17A H17A 0.9800 . ?
C17A H17B 0.9800 . ?
C17A H17C 0.9800 . ?
C13A H13A 0.9500 . ?
C6 H6 0.9500 . ?
C24 H24 0.9500 . ?
C28 H28D 0.9800 . ?
C28 H28E 0.9800 . ?
C28 H28F 0.9800 . ?
C5S H5S 0.9500 . ?
C5S C4S 1.352(3) . ?
C13 H13 0.9500 . ?
C13 C14 1.391(3) . ?
C14 H14 0.9500 . ?
C18 H18D 0.9800 . ?
C18 H18E 0.9800 . ?
C18 H18F 0.9800 . ?
C1S H1S 0.9500 . ?
C1S C2S 1.378(3) . ?
C17 H17D 0.9800 . ?
C17 H17E 0.9800 . ?
C17 H17F 0.9800 . ?
C8S H8S 0.9500 . ?
C8S C9S 1.376(3) . ?
C8S C7S 1.386(3) . ?
C4S H4S 0.9500 . ?
C4S C3S 1.382(4) . ?
C2S H2S 0.9500 . ?
C2S C3S 1.428(3) . ?
C3S H3S 0.9500 . ?
C9S H9S 0.9500 . ?
C9S C7S 1.383(3) 3_676 ?
C7S C9S 1.383(3) 3_676 ?
C7S H7S 0.9500 . ?

loop_
_geom_torsion_atom_site_label_1
_geom_torsion_atom_site_label_2
_geom_torsion_atom_site_label_3
_geom_torsion_atom_site_label_4
_geom_torsion
_geom_torsion_site_symmetry_1
_geom_torsion_site_symmetry_2
_geom_torsion_site_symmetry_3
_geom_torsion_site_symmetry_4
_geom_torsion_publ_flag
Fe2 N1A C11A C12A 85.10(15) . . . . ?
Fe2 N1A C11A C16A -93.70(15) . . . . ?
Fe2 N1A C1A C2A -2.74(14) . . . . ?
Fe2 N1A C1A C6A -178.06(11) . . . . ?
Fe2 N4A C22A C21A 22.63(13) . . . . ?
Fe2 N4A C22A C23A -158.28(12) . . . . ?
Fe2 N2A C21A C22A -28.05(16) . . . . ?
Fe2 N2A C21A C26A 146.37(12) . . . . ?
Fe2 N2A C2A C1A -9.56(16) . . . . ?
Fe2 N2A C2A C3A 164.51(12) . . . . ?
Fe2 N1 C1 C2 77.86(16) . . . . ?
Fe2 N1 C1 C6 -98.62(15) . . . . ?
Fe2 N1 C11 C16 -170.40(12) . . . . ?
Fe2 N1 C11 C12 7.60(16) . . . . ?
Fe2 N3 C12 C11 -25.98(14) . . . . ?
Fe2 N3 C12 C13 159.65(12) . . . . ?
Fe1 N1A C11A C12A 6.60(15) . . . . ?
Fe1 N1A C11A C16A -172.20(11) . . . . ?
Fe1 N1A C1A C2A 72.84(14) . . . . ?
Fe1 N1A C1A C6A -102.49(14) . . . . ?
Fe1 N2 C21 C22 -30.39(16) . . . . ?
Fe1 N2 C21 C26 144.02(13) . . . . ?
Fe1 N2 C2 C1 -4.42(17) . . . . ?
Fe1 N2 C2 C3 170.04(12) . . . . ?
Fe1 N1 C1 C2 1.24(15) . . . . ?
Fe1 N1 C1 C6 -175.24(12) . . . . ?
Fe1 N1 C11 C16 -92.37(15) . . . . ?
Fe1 N1 C11 C12 85.63(15) . . . . ?
Fe1 N3A C12A C11A -26.10(14) . . . . ?
Fe1 N3A C12A C13A 160.64(12) . . . . ?
Fe1 N4 C22 C21 29.59(14) . . . . ?
Fe1 N4 C22 C23 -150.85(13) . . . . ?
N1A C11A C12A N3A 14.33(19) . . . . ?
N1A C11A C12A C13A -172.33(14) . . . . ?
N1A C11A C16A C15A 173.96(14) . . . . ?
N1A C1A C6A C5A 169.96(13) . . . . ?
N4A C22A C21A N2A -1.42(18) . . . . ?
N4A C22A C21A C26A -176.34(12) . . . . ?
N4A C22A C23A C24A 179.26(13) . . . . ?
N2A C21A C26A C25A -178.23(14) . . . . ?
N2A C2A C1A N1A 7.73(18) . . . . ?
N2A C2A C1A C6A -176.79(13) . . . . ?
N2A C2A C3A C4A 179.99(14) . . . . ?
N2 C21 C22 N4 -5.78(19) . . . . ?
N2 C21 C22 C23 174.65(14) . . . . ?
N2 C21 C26 C25 -174.99(14) . . . . ?
N2 C2 C1 N1 1.70(19) . . . . ?
N2 C2 C1 C6 178.24(13) . . . . ?
N2 C2 C3 C4 -176.85(14) . . . . ?
N1 C1 C6 C5 175.02(15) . . . . ?
N1 C11 C16 C15 172.07(14) . . . . ?
N1 C11 C12 N3 13.80(19) . . . . ?
N1 C11 C12 C13 -171.77(14) . . . . ?
N3 C12 C13 C14 172.19(14) . . . . ?
N3A C12A C13A C14A 169.59(14) . . . . ?
N4 C22 C23 C24 -178.46(15) . . . . ?
C22A C21A C26A C25A -3.8(2) . . . . ?
C22A C23A C24A C25A -2.1(2) . . . . ?
C21 N2 C2 C1 164.73(13) . . . . ?
C21 N2 C2 C3 -20.8(2) . . . . ?
C21 C22 C23 C24 1.1(2) . . . . ?
C21 C26 C25 C24 0.8(2) . . . . ?
C11A N1A C1A C2A -150.81(12) . . . . ?
C11A N1A C1A C6A 33.87(19) . . . . ?
C11A C12A C13A C14A -3.3(2) . . . . ?
C11A C16A C15A C14A 0.0(2) . . . . ?
C22 C21 C26 C25 -0.6(2) . . . . ?
C22 C23 C24 C25 -0.9(3) . . . . ?
C26 C21 C22 N4 179.26(13) . . . . ?
C26 C21 C22 C23 -0.3(2) . . . . ?
C26 C25 C24 C23 0.0(3) . . . . ?
C21A N2A C2A C1A 159.68(13) . . . . ?
C21A N2A C2A C3A -26.2(2) . . . . ?
C21A C22A C23A C24A -1.7(2) . . . . ?
C21A C26A C25A C24A 0.2(2) . . . . ?
C12A C11A C16A C15A -4.9(2) . . . . ?
C16A C11A C12A N3A -166.80(13) . . . . ?
C16A C11A C12A C13A 6.5(2) . . . . ?
C16A C15A C14A C13A 3.4(3) . . . . ?
C2A N2A C21A C22A 162.37(13) . . . . ?
C2A N2A C21A C26A -23.2(2) . . . . ?
C2A C1A C6A C5A -5.3(2) . . . . ?
C2A C3A C4A C5A -0.2(2) . . . . ?
C23A C22A C21A N2A 179.48(13) . . . . ?
C23A C22A C21A C26A 4.6(2) . . . . ?
C23A C24A C25A C26A 2.8(2) . . . . ?
C2 N2 C21 C22 160.07(13) . . . . ?
C2 N2 C21 C26 -25.5(2) . . . . ?
C2 C1 C6 C5 -1.4(2) . . . . ?
C2 C3 C4 C5 -0.3(2) . . . . ?
C1A N1A C11A C12A -133.71(14) . . . . ?
C1A N1A C11A C16A 47.49(19) . . . . ?
C1A C2A C3A C4A -6.0(2) . . . . ?
C15A C14A C13A C12A -1.7(3) . . . . ?
C1 N1 C11 C16 39.5(2) . . . . ?
C1 N1 C11 C12 -142.52(14) . . . . ?
C1 C2 C3 C4 -2.5(2) . . . . ?
C3 C2 C1 N1 -173.26(13) . . . . ?
C3 C2 C1 C6 3.3(2) . . . . ?
C27A N4A C22A C21A -84.63(15) . . . . ?
C27A N4A C22A C23A 94.47(16) . . . . ?
C6S C5S C4S C3S 0.1(3) . . . . ?
C6S C1S C2S C3S 0.3(3) . . . . ?
C11 N1 C1 C2 -137.49(14) . . . . ?
C11 N1 C1 C6 46.0(2) . . . . ?
C11 C16 C15 C14 1.2(2) . . . . ?
C11 C12 C13 C14 -1.9(2) . . . . ?
C16 C11 C12 N3 -168.09(13) . . . . ?
C16 C11 C12 C13 6.3(2) . . . . ?
C16 C15 C14 C13 3.5(3) . . . . ?
C6A C5A C4A C3A 3.9(2) . . . . ?
C28A N4A C22A C21A 156.02(13) . . . . ?
C28A N4A C22A C23A -24.88(19) . . . . ?
C4 C5 C6 C1 -1.4(3) . . . . ?
C3A C2A C1A N1A -166.81(13) . . . . ?
C3A C2A C1A C6A 8.7(2) . . . . ?
C27 N4 C22 C21 -80.06(15) . . . . ?
C27 N4 C22 C23 99.50(17) . . . . ?
C18A N3A C12A C11A -150.42(13) . . . . ?
C18A N3A C12A C13A 36.3(2) . . . . ?
C12 C11 C16 C15 -6.0(2) . . . . ?
C12 C13 C14 C15 -3.1(2) . . . . ?
C4A C5A C6A C1A -1.1(2) . . . . ?
C17A N3A C12A C11A 88.90(15) . . . . ?
C17A N3A C12A C13A -84.37(17) . . . . ?
C6 C5 C4 C3 2.2(2) . . . . ?
C28 N4 C22 C21 160.70(13) . . . . ?
C28 N4 C22 C23 -19.7(2) . . . . ?
C5S C6S C1S C2S 0.2(3) . . . . ?
C5S C4S C3S C2S 0.4(3) . . . . ?
C18 N3 C12 C11 -149.39(13) . . . . ?
C18 N3 C12 C13 36.24(19) . . . . ?
C1S C6S C5S C4S -0.5(3) . . . . ?
C1S C2S C3S C4S -0.7(3) . . . . ?
C17 N3 C12 C11 89.78(15) . . . . ?
C17 N3 C12 C13 -84.59(17) . . . . ?
C9S C8S C7S C9S 0.1(4) . . . 3_676 ?
C7S C8S C9S C7S -0.1(4) . . . 3_676 ?
